data_2237836
loop_
_publ_author_name
'Melnic, Elena'
'Coropceanu, Eduard B.'
'Croitor, Lilia'

_publ_section_title
;
 Bis[2-(hydroxyimino)cyclohexan-1-one
 oximato-\k^2^<i>N</i>,<i>N</i>']copper(II)
;
_journal_coeditor_code GK2564
_journal_issue 5
_journal_name_full 'Acta Crystallographica Section E'
_journal_page_first m240
_journal_paper_doi 10.1107/S160053681300785X
_journal_volume 69
_journal_year 2013
_chemical_formula_iupac '[Cu (C6 H9 N2 O2)2]'
_chemical_formula_moiety 'C12 H18 Cu N4 O4'
_chemical_formula_sum 'C12 H18 Cu N4 O4'
_chemical_formula_weight 345.84
_chemical_name_systematic
;
Bis[2-(hydroxyimino)cyclohexan-1-one oximato-\k^2^<i>N</i>,<i>N</i>']copper(II)
;
_space_group_IT_number 15
_symmetry_cell_setting monoclinic
_symmetry_space_group_name_Hall '-C 2yc'
_symmetry_space_group_name_H-M 'C 1 2/c 1'
_atom_sites_solution_hydrogens geom
_atom_sites_solution_primary direct
_atom_sites_solution_secondary difmap
_audit_creation_method
;
CrysAlisPro, Agilent Technologies,
Version 1.171.34.49 (release 20-01-2011 CrysAlis171 .NET)
(compiled Jan 20 2011,15:58:25)
;
_cell_angle_alpha 90.00
_cell_angle_beta 100.787(6)
_cell_angle_gamma 90.00
_cell_formula_units_Z 4
_cell_length_a 20.8009(12)
_cell_length_b 10.1124(7)
_cell_length_c 6.6121(5)
_cell_measurement_reflns_used 636
_cell_measurement_temperature 293(2)
_cell_measurement_theta_max 28.84
_cell_measurement_theta_min 3.13
_cell_volume 1366.26(16)
_computing_cell_refinement
;
CrysAlis PRO (Agilent, 2011)
;
_computing_data_collection
;
CrysAlis PRO (Agilent, 2011)
;
_computing_data_reduction
;
CrysAlis PRO (Agilent, 2011)
;
_computing_molecular_graphics 'SHELXTL (Sheldrick, 2008)'
_computing_publication_material 'SHELXTL (Sheldrick, 2008)'
_computing_structure_refinement 'SHELXL97 (Sheldrick, 2008)'
_computing_structure_solution 'SHELXS97 (Sheldrick, 2008)'
_diffrn_ambient_temperature 293(2)
_diffrn_detector_area_resol_mean 15.9914
_diffrn_measured_fraction_theta_full 0.969
_diffrn_measured_fraction_theta_max 0.969
_diffrn_measurement_device_type 'Oxford Diffraction Xcalibur Eos'
_diffrn_measurement_method '\w scans'
_diffrn_radiation_monochromator graphite
_diffrn_radiation_source 'Enhance (Mo) X-ray Source'
_diffrn_radiation_type MoK\a
_diffrn_radiation_wavelength 0.71073
_diffrn_reflns_av_R_equivalents 0.0219
_diffrn_reflns_av_sigmaI/netI 0.0489
_diffrn_reflns_limit_h_max 20
_diffrn_reflns_limit_h_min -26
_diffrn_reflns_limit_k_max 12
_diffrn_reflns_limit_k_min -12
_diffrn_reflns_limit_l_max 8
_diffrn_reflns_limit_l_min -8
_diffrn_reflns_number 2458
_diffrn_reflns_theta_full 26.99
_diffrn_reflns_theta_max 26.99
_diffrn_reflns_theta_min 3.61
_diffrn_standards_interval_count 0
_diffrn_standards_interval_time 0
_diffrn_standards_number 0
_exptl_absorpt_coefficient_mu 1.621
_exptl_absorpt_correction_T_max 1.000
_exptl_absorpt_correction_T_min 0.878
_exptl_absorpt_correction_type multi-scan
_exptl_absorpt_process_details
;
(CrysAlis PRO; Agilent, 2011)
;
_exptl_crystal_colour brown
_exptl_crystal_density_diffrn 1.681
_exptl_crystal_density_method 'not measured'
_exptl_crystal_description needle
_exptl_crystal_F_000 716
_exptl_crystal_size_max 0.40
_exptl_crystal_size_mid 0.08
_exptl_crystal_size_min 0.08
_refine_diff_density_max 0.310
_refine_diff_density_min -0.304
_refine_ls_extinction_method none
_refine_ls_goodness_of_fit_ref 0.998
_refine_ls_hydrogen_treatment mixed
_refine_ls_matrix_type full
_refine_ls_number_parameters 101
_refine_ls_number_reflns 1459
_refine_ls_number_restraints 0
_refine_ls_restrained_S_all 0.998
_refine_ls_R_factor_all 0.0686
_refine_ls_R_factor_gt 0.0419
_refine_ls_shift/su_max 0.000
_refine_ls_shift/su_mean 0.000
_refine_ls_structure_factor_coef Fsqd
_refine_ls_weighting_details 'calc w=1/[\s^2^(Fo^2^)+(0.0427P)^2^+1.3190P] where P=(Fo^2^+2Fc^2^)/3'
_refine_ls_weighting_scheme calc
_refine_ls_wR_factor_gt 0.0915
_refine_ls_wR_factor_ref 0.1089
_reflns_number_gt 1013
_reflns_number_total 1459
_reflns_threshold_expression I>2sigma(I)
_cod_data_source_file gk2564.cif
_cod_data_source_block I
_cod_original_sg_symbol_H-M 'C 2/c'
_cod_database_code 2237836
_cod_database_fobs_code 2237836

loop_
_symmetry_equiv_pos_as_xyz
'x, y, z'
'-x, y, -z+1/2'
'x+1/2, y+1/2, z'
'-x+1/2, y+1/2, -z+1/2'
'-x, -y, -z'
'x, -y, z-1/2'
'-x+1/2, -y+1/2, -z'
'x+1/2, -y+1/2, z-1/2'

loop_
_atom_site_type_symbol
_atom_site_label
_atom_site_fract_x
_atom_site_fract_y
_atom_site_fract_z
_atom_site_U_iso_or_equiv
_atom_site_adp_type
_atom_site_calc_flag
_atom_site_refinement_flags
_atom_site_occupancy
_atom_site_symmetry_multiplicity
Cu Cu1 0.0000 0.0000 0.5000 0.0373(2) Uani d S 1 2
O O2 0.13049(12) -0.0982(3) 0.6603(4) 0.0539(7) Uani d . 1 1
O O1 -0.04254(14) 0.2753(3) 0.4482(4) 0.0547(7) Uani d . 1 1
N N1 0.00765(14) 0.1893(3) 0.5076(4) 0.0422(7) Uani d . 1 1
N N2 0.09204(14) 0.0082(3) 0.6185(5) 0.0419(7) Uani d . 1 1
C C1 0.06607(18) 0.2333(4) 0.5736(5) 0.0448(9) Uani d . 1 1
C C2 0.11585(17) 0.1266(4) 0.6355(5) 0.0435(9) Uani d . 1 1
C C3 0.18591(18) 0.1589(4) 0.7027(7) 0.0617(11) Uani d . 1 1
H H3A 0.2094 0.1347 0.5945 0.074 Uiso calc R 1 1
H H3B 0.2035 0.1067 0.8235 0.074 Uiso calc R 1 1
C C4 0.1975(2) 0.3041(5) 0.7532(8) 0.0828(15) Uani d . 1 1
H H4A 0.1872 0.3214 0.8879 0.099 Uiso calc R 1 1
H H4B 0.2435 0.3238 0.7602 0.099 Uiso calc R 1 1
C C5 0.1582(2) 0.3931(5) 0.6018(9) 0.0923(17) Uani d . 1 1
H H5A 0.1691 0.3772 0.4675 0.111 Uiso calc R 1 1
H H5B 0.1695 0.4840 0.6396 0.111 Uiso calc R 1 1
C C6 0.0852(2) 0.3748(4) 0.5874(7) 0.0640(12) Uani d . 1 1
H H6A 0.0722 0.4137 0.7077 0.077 Uiso calc R 1 1
H H6B 0.0621 0.4211 0.4669 0.077 Uiso calc R 1 1
H H1O1 -0.077(3) 0.224(6) 0.408(9) 0.15(3) Uiso d . 1 1

loop_
_atom_site_aniso_label
_atom_site_aniso_U_11
_atom_site_aniso_U_22
_atom_site_aniso_U_33
_atom_site_aniso_U_12
_atom_site_aniso_U_13
_atom_site_aniso_U_23
Cu1 0.0342(4) 0.0406(4) 0.0358(3) 0.0013(3) 0.0032(2) -0.0015(3)
O2 0.0417(14) 0.0558(16) 0.0611(18) 0.0155(14) 0.0019(12) 0.0037(14)
O1 0.0532(17) 0.0465(16) 0.0633(19) 0.0142(15) 0.0078(13) 0.0032(14)
N1 0.0428(17) 0.0414(17) 0.0418(16) 0.0028(15) 0.0062(13) -0.0024(14)
N2 0.0343(16) 0.0479(18) 0.0419(16) 0.0013(15) 0.0029(13) 0.0010(14)
C1 0.050(2) 0.048(2) 0.038(2) -0.009(2) 0.0122(16) -0.0028(17)
C2 0.0383(19) 0.059(2) 0.0339(19) -0.0069(19) 0.0071(15) -0.0046(17)
C3 0.045(2) 0.073(3) 0.065(3) -0.010(2) 0.0035(19) -0.003(2)
C4 0.059(3) 0.091(4) 0.092(4) -0.029(3) -0.003(2) -0.003(3)
C5 0.086(4) 0.078(3) 0.105(5) -0.037(3) -0.002(3) 0.014(3)
C6 0.067(3) 0.049(2) 0.075(3) -0.013(2) 0.011(2) 0.000(2)

loop_
_atom_type_symbol
_atom_type_description
_atom_type_scat_dispersion_real
_atom_type_scat_dispersion_imag
_atom_type_scat_source
C C 0.0033 0.0016 'International Tables Vol C Tables 4.2.6.8 and 6.1.1.4'
H H 0.0000 0.0000 'International Tables Vol C Tables 4.2.6.8 and 6.1.1.4'
Cu Cu 0.3201 1.2651 'International Tables Vol C Tables 4.2.6.8 and 6.1.1.4'
N N 0.0061 0.0033 'International Tables Vol C Tables 4.2.6.8 and 6.1.1.4'
O O 0.0106 0.0060 'International Tables Vol C Tables 4.2.6.8 and 6.1.1.4'

loop_
_geom_angle_atom_site_label_1
_geom_angle_atom_site_label_2
_geom_angle_atom_site_label_3
_geom_angle_site_symmetry_1
_geom_angle_site_symmetry_3
_geom_angle
N1 Cu1 N1 . 5_556 180.00(17)
N1 Cu1 N2 . . 82.85(12)
N1 Cu1 N2 5_556 . 97.15(12)
N1 Cu1 N2 . 5_556 97.15(12)
N1 Cu1 N2 5_556 5_556 82.85(12)
N2 Cu1 N2 . 5_556 180.00(7)
N1 O1 H1O1 . . 104(4)
C1 N1 O1 . . 120.0(3)
C1 N1 Cu1 . . 114.9(3)
O1 N1 Cu1 . . 125.1(2)
C2 N2 O2 . . 121.5(3)
C2 N2 Cu1 . . 114.2(2)
O2 N2 Cu1 . . 123.9(2)
N1 C1 C6 . . 125.3(4)
N1 C1 C2 . . 113.7(3)
C6 C1 C2 . . 120.9(3)
N2 C2 C3 . . 124.8(4)
N2 C2 C1 . . 114.2(3)
C3 C2 C1 . . 121.0(3)
C2 C3 C4 . . 112.8(4)
C2 C3 H3A . . 109.0
C4 C3 H3A . . 109.0
C2 C3 H3B . . 109.0
C4 C3 H3B . . 109.0
H3A C3 H3B . . 107.8
C5 C4 C3 . . 113.4(4)
C5 C4 H4A . . 108.9
C3 C4 H4A . . 108.9
C5 C4 H4B . . 108.9
C3 C4 H4B . . 108.9
H4A C4 H4B . . 107.7
C4 C5 C6 . . 113.0(4)
C4 C5 H5A . . 109.0
C6 C5 H5A . . 109.0
C4 C5 H5B . . 109.0
C6 C5 H5B . . 109.0
H5A C5 H5B . . 107.8
C1 C6 C5 . . 112.1(4)
C1 C6 H6A . . 109.2
C5 C6 H6A . . 109.2
C1 C6 H6B . . 109.2
C5 C6 H6B . . 109.2
H6A C6 H6B . . 107.9

loop_
_geom_bond_atom_site_label_1
_geom_bond_atom_site_label_2
_geom_bond_site_symmetry_2
_geom_bond_distance
Cu1 N1 . 1.920(3)
Cu1 N1 5_556 1.920(3)
Cu1 N2 . 1.930(3)
Cu1 N2 5_556 1.930(3)
O2 N2 . 1.338(3)
O1 N1 . 1.359(4)
O1 H1O1 . 0.88(6)
N1 C1 . 1.291(4)
N2 C2 . 1.293(4)
C1 C6 . 1.483(5)
C1 C2 . 1.499(5)
C2 C3 . 1.478(5)
C3 C4 . 1.515(6)
C3 H3A . 0.9700
C3 H3B . 0.9700
C4 C5 . 1.475(7)
C4 H4A . 0.9700
C4 H4B . 0.9700
C5 C6 . 1.514(6)
C5 H5A . 0.9700
C5 H5B . 0.9700
C6 H6A . 0.9700
C6 H6B . 0.9700

loop_
_geom_hbond_atom_site_label_D
_geom_hbond_atom_site_label_H
_geom_hbond_atom_site_label_A
_geom_hbond_site_symmetry_A
_geom_hbond_distance_DH
_geom_hbond_distance_HA
_geom_hbond_distance_DA
_geom_hbond_angle_DHA
O1 H1O1 O2 5_556 0.88(6) 1.69(6) 2.564(4) 168(6)
